data_2103663
loop_
_publ_author_name
'Low, John N.'
'Moreno S\'anchez, Jose M.'
'Arranz Mascar\'os, Paloma'
'Godino Salido, M. Luz'
'L\'opez Garzon, Rafael'
'Cobo Domingo, Justo'
'Glidewell, Christopher'

_publ_section_title
;Hydrated metal complexes of
 <i>N</i>-(6-amino-3,4-dihydro-3-methyl-5-nitroso-4-oxopyrimidin-2-yl)glycinate:
 interplay of molecular, molecular--electronic and supramolecular structures
;
_journal_issue 3
_journal_name_full 'Acta Crystallographica Section B'
_journal_page_first 317
_journal_page_last 328
_journal_paper_doi 10.1107/S0108768100020280
_journal_volume 57
_journal_year 2001
_chemical_formula_sum 'C7 H10 K N5 O5'
_chemical_formula_weight 283.30
_chemical_name_systematic
;
Aqua-N-(6-amino-3,4-dihydro-3-methyl-5-nitroso-4-
oxopyrimidin-2-yl)glycinatopotassium
;
_space_group_IT_number 14
_symmetry_cell_setting monoclinic
_symmetry_space_group_name_Hall '-P 2ybc'
_symmetry_space_group_name_H-M 'P 1 21/c 1'
_cell_angle_alpha 90.00
_cell_angle_beta 100.408(2)
_cell_angle_gamma 90.00
_cell_formula_units_Z 4
_cell_length_a 7.8114(2)
_cell_length_b 16.4811(5)
_cell_length_c 8.5560(2)
_cell_measurement_reflns_used 2814
_cell_measurement_temperature 150(2)
_cell_measurement_theta_max 29.00
_cell_measurement_theta_min 2.93
_cell_volume 1083.38(5)
_computing_cell_refinement 'DENZO (Otwinowski & Minor, 1997)'
_computing_data_collection 'Kappa-CCD server software (Nonius, 1997)'
_computing_data_reduction 'DENZO (Otwinowski & Minor, 1997)'
_computing_molecular_graphics 'ORTEP (Johnson, 1976), PLATON (Spek, 2000)'
_computing_publication_material 'SHELXL-97  and WordPerfect macro PRPKAPPA (Ferguson, 1999)'
_computing_structure_refinement 'SHELXL-97 (Sheldrick, 1997b)'
_computing_structure_solution 'SHELXS-97 (Sheldrick, 1997a)'
_diffrn_ambient_temperature 150(2)
_diffrn_measured_fraction_theta_full .997
_diffrn_measured_fraction_theta_max .992
_diffrn_measurement_device_type Kappa-CCD
_diffrn_measurement_method '\f scans and \w scans with \k offsets'
_diffrn_radiation_monochromator graphite
_diffrn_radiation_source 'fine-focus sealed X-ray tube'
_diffrn_radiation_type 'Mo K\a'
_diffrn_radiation_wavelength .71073
_diffrn_reflns_av_R_equivalents .046
_diffrn_reflns_av_sigmaI/netI .0536
_diffrn_reflns_limit_h_max 10
_diffrn_reflns_limit_h_min -10
_diffrn_reflns_limit_k_max 23
_diffrn_reflns_limit_k_min -19
_diffrn_reflns_limit_l_max 11
_diffrn_reflns_limit_l_min -11
_diffrn_reflns_number 8482
_diffrn_reflns_theta_full 25.00
_diffrn_reflns_theta_max 29.00
_diffrn_reflns_theta_min 2.93
_diffrn_standards_decay_% 0
_exptl_absorpt_coefficient_mu .516
_exptl_absorpt_correction_T_max .9747
_exptl_absorpt_correction_T_min .9502
_exptl_absorpt_correction_type multi-scan
_exptl_absorpt_process_details 'Sortav (Blessing, 1995 & 1997)'
_exptl_crystal_colour red
_exptl_crystal_density_diffrn 1.737
_exptl_crystal_density_method 'not measured'
_exptl_crystal_description block
_exptl_crystal_F_000 584
_exptl_crystal_size_max .10
_exptl_crystal_size_mid .10
_exptl_crystal_size_min .05
_refine_diff_density_max .344
_refine_diff_density_min -.500
_refine_ls_extinction_method none
_refine_ls_goodness_of_fit_ref 1.072
_refine_ls_hydrogen_treatment constr
_refine_ls_matrix_type full
_refine_ls_number_parameters 170
_refine_ls_number_reflns 2814
_refine_ls_number_restraints 3
_refine_ls_restrained_S_all 1.071
_refine_ls_R_factor_all .0583
_refine_ls_R_factor_gt .0416
_refine_ls_shift/su_max .001
_refine_ls_shift/su_mean .000
_refine_ls_structure_factor_coef Fsqd
_refine_ls_weighting_details 'w=1/[\s^2^(Fo^2^)+(0.0520P)^2^+0.1977P] where P=(Fo^2^+2Fc^2^)/3'
_refine_ls_weighting_scheme calc
_refine_ls_wR_factor_ref .1079
_reflns_number_gt 2226
_reflns_number_total 2814
_reflns_threshold_expression >2\s(I)
_cod_data_source_file na0116.cif
_cod_data_source_block 3
_cod_depositor_comments
;
The following automatic conversions were performed:
'_exptl_absorpt_correction_type' value 'Multi-scan' changed to
'multi-scan' according to
'/home/saulius/struct/CIF-dictionaries/cif_core.dic' dictionary named
'cif_core.dic' version 2.4.1 from 2010-06-29.

Automatic conversion script
Id: cif_fix_enum 1527 2010-12-29 10:47:43Z saulius 

The following automatic conversions were performed:

'_exptl_absorpt_correction_type' value 'Multi-scan' changed to
'multi-scan' according to
/home/saulius/struct/CIF-dictionaries/cif_core.dic dictionary named
'cif_core.dic' version 2.4.1 from 2010-06-29.

Automatic conversion script
Id: cif_fix_values 1715 2011-07-08 13:25:40Z adriana 
;
_cod_original_sg_symbol_H-M P21/c
_cod_database_code 2103663
_cod_database_fobs_code 2103663

loop_
_symmetry_equiv_pos_as_xyz
'x, y, z'
'-x, y+1/2, -z+1/2'
'-x, -y, -z'
'x, -y-1/2, z-1/2'

loop_
_atom_site_label
_atom_site_fract_x
_atom_site_fract_y
_atom_site_fract_z
_atom_site_U_iso_or_equiv
_atom_site_adp_type
_atom_site_calc_flag
_atom_site_refinement_flags
_atom_site_occupancy
_atom_site_type_symbol
K1 .46135(5) .25777(2) .69176(4) .01931(14) Uani d . 1 K
N1 .17520(19) .40422(9) .56971(16) .0171(3) Uani d . 1 N
C2 .1470(2) .42211(10) .41549(19) .0143(3) Uani d . 1 C
N2 .05109(18) .37122(9) .31546(16) .0164(3) Uani d . 1 N
C21 -.0327(2) .30124(10) .3721(2) .0169(4) Uani d . 1 C
C22 .0856(2) .22960(10) .42938(19) .0151(3) Uani d . 1 C
O21 .23875(16) .22893(8) .40508(14) .0194(3) Uani d . 1 O
O22 .01458(16) .17404(7) .49617(14) .0206(3) Uani d . 1 O
C3 .1604(3) .50720(11) .1815(2) .0220(4) Uani d . 1 C
N3 .20734(18) .49089(8) .35225(15) .0152(3) Uani d . 1 N
C4 .3059(2) .54870(10) .4488(2) .0172(4) Uani d . 1 C
O4 .35827(17) .60912(7) .38895(15) .0247(3) Uani d . 1 O
C5 .3391(2) .53054(10) .6177(2) .0165(4) Uani d . 1 C
N5 .4309(2) .58701(9) .70871(17) .0212(3) Uani d . 1 N
O5 .47143(17) .57318(8) .85983(14) .0254(3) Uani d . 1 O
C6 .2719(2) .45560(10) .67092(19) .0155(3) Uani d . 1 C
N6 .3054(2) .43546(9) .82198(17) .0203(3) Uani d . 1 N
O1 .66183(17) .30429(8) .97742(14) .0223(3) Uani d D 1 O
H2 .0380 .3801 .2126 .020 Uiso calc R 1 H
H21A -.1252 .2822 .2852 .020 Uiso calc R 1 H
H21B -.0898 .3190 .4606 .020 Uiso calc R 1 H
H3A .1998 .4622 .1220 .033 Uiso calc R 1 H
H3B .2162 .5576 .1563 .033 Uiso calc R 1 H
H3C .0338 .5127 .1519 .033 Uiso calc R 1 H
H6A .2647 .3897 .8536 .024 Uiso calc R 1 H
H6B .3684 .4678 .8915 .024 Uiso calc R 1 H
H11 .7840(8) .3119(10) .980(2) .027 Uiso d D 1 H
H12 .6177(19) .3529(7) 1.017(2) .027 Uiso d D 1 H

loop_
_atom_site_aniso_label
_atom_site_aniso_U_11
_atom_site_aniso_U_22
_atom_site_aniso_U_33
_atom_site_aniso_U_12
_atom_site_aniso_U_13
_atom_site_aniso_U_23
K1 .0193(2) .0210(2) .0180(2) -.00012(14) .00447(16) -.00195(14)
N1 .0203(8) .0161(7) .0149(7) -.0019(6) .0033(6) -.0007(6)
C2 .0156(9) .0111(8) .0171(8) .0025(6) .0052(7) .0008(6)
N2 .0191(8) .0154(7) .0140(7) -.0023(6) .0010(6) .0016(5)
C21 .0144(8) .0146(8) .0210(8) -.0021(6) .0013(7) .0012(7)
C22 .0169(9) .0150(8) .0121(7) -.0019(7) -.0008(6) -.0035(6)
O21 .0167(6) .0213(7) .0208(6) .0005(5) .0045(5) -.0029(5)
O22 .0214(7) .0186(7) .0219(6) -.0010(5) .0038(5) .0055(5)
C3 .0297(11) .0193(9) .0169(8) -.0024(8) .0037(7) .0026(7)
N3 .0186(8) .0122(7) .0152(7) -.0007(6) .0041(6) .0004(5)
C4 .0166(9) .0134(8) .0225(9) .0008(7) .0064(7) -.0013(7)
O4 .0312(8) .0164(7) .0273(7) -.0072(5) .0078(6) .0017(5)
C5 .0162(9) .0127(8) .0210(8) .0013(6) .0043(7) -.0015(7)
N5 .0207(8) .0181(8) .0239(8) .0022(6) .0009(6) -.0030(6)
O5 .0280(8) .0223(7) .0228(7) .0019(6) -.0034(6) -.0055(5)
C6 .0141(8) .0151(8) .0179(8) .0022(6) .0049(6) -.0014(7)
N6 .0249(8) .0190(8) .0164(7) -.0036(6) .0021(6) -.0006(6)
O1 .0215(7) .0217(7) .0247(7) .0001(5) .0066(5) -.0016(5)

loop_
_atom_type_symbol
_atom_type_description
_atom_type_scat_dispersion_real
_atom_type_scat_dispersion_imag
_atom_type_scat_source
C C .0033 .0016 'International Tables Vol C Tables 4.2.6.8 and 6.1.1.4'
H H .0000 .0000 'International Tables Vol C Tables 4.2.6.8 and 6.1.1.4'
K K .2009 .2494 'International Tables Vol C Tables 4.2.6.8 and 6.1.1.4'
N N .0061 .0033 'International Tables Vol C Tables 4.2.6.8 and 6.1.1.4'
O O .0106 .0060 'International Tables Vol C Tables 4.2.6.8 and 6.1.1.4'

loop_
_geom_angle_atom_site_label_1
_geom_angle_atom_site_label_2
_geom_angle_atom_site_label_3
_geom_angle_site_symmetry_1
_geom_angle_site_symmetry_3
_geom_angle
_geom_angle_publ_flag
O21 K1 O4 4_566 3_666 121.03(4) no
O21 K1 O1 4_566 . 73.49(4) no
O4 K1 O1 3_666 . 76.55(4) no
O21 K1 O21 4_566 . 103.28(4) no
O4 K1 O21 3_666 . 100.44(4) no
O1 K1 O21 . . 173.01(4) no
O21 K1 O1 4_566 4_565 163.04(4) no
O4 K1 O1 3_666 4_565 75.90(4) no
O1 K1 O1 . 4_565 112.63(5) no
O21 K1 O1 . 4_565 72.27(4) no
O21 K1 N5 4_566 2_646 93.71(4) no
O4 K1 N5 3_666 2_646 133.08(4) no
O1 K1 N5 . 2_646 85.67(4) no
O21 K1 N5 . 2_646 100.82(4) no
O1 K1 N5 4_565 2_646 71.62(4) no
O21 K1 O5 4_566 2_646 108.26(4) no
O4 K1 O5 3_666 2_646 129.07(4) no
O1 K1 O5 . 2_646 108.16(4) no
O21 K1 O5 . 2_646 78.67(4) no
O1 K1 O5 4_565 2_646 55.05(4) no
N5 K1 O5 2_646 2_646 24.22(4) no
O21 K1 N1 4_566 . 71.38(4) no
O4 K1 N1 3_666 . 71.90(4) no
O1 K1 N1 . . 108.52(4) no
O21 K1 N1 . . 64.49(4) no
O1 K1 N1 4_565 . 118.76(4) no
N5 K1 N1 2_646 . 154.56(4) no
O5 K1 N1 2_646 . 141.32(4) no
O21 K1 C22 4_566 . 82.80(4) no
O4 K1 C22 3_666 . 111.29(4) no
O1 K1 C22 . . 155.32(4) no
O21 K1 C22 . . 20.49(4) no
O1 K1 C22 4_565 . 92.06(4) no
N5 K1 C22 2_646 . 102.90(4) no
O5 K1 C22 2_646 . 85.46(4) no
N1 K1 C22 . . 55.89(4) no
O21 K1 N6 4_566 . 54.00(4) no
O4 K1 N6 3_666 . 68.32(4) no
O1 K1 N6 . . 69.75(4) no
O21 K1 N6 . . 103.30(4) no
O1 K1 N6 4_565 . 142.58(4) no
N5 K1 N6 2_646 . 143.27(4) no
O5 K1 N6 2_646 . 162.25(4) no
N1 K1 N6 . . 39.24(3) no
C22 K1 N6 . . 90.92(4) no
O21 K1 K1 4_566 4_566 39.43(3) no
O4 K1 K1 3_666 4_566 112.90(3) no
O1 K1 K1 . 4_566 40.15(3) no
O21 K1 K1 . 4_566 139.28(3) no
O1 K1 K1 4_565 4_566 136.89(3) no
N5 K1 K1 2_646 4_566 73.30(3) no
O5 K1 K1 2_646 4_566 96.48(3) no
N1 K1 K1 . 4_566 103.62(3) no
C22 K1 K1 . 4_566 119.79(3) no
N6 K1 K1 . 4_566 70.31(3) no
O21 K1 K1 4_566 4_565 141.44(3) no
O4 K1 K1 3_666 4_565 72.89(3) no
O1 K1 K1 . 4_565 142.90(3) no
O21 K1 K1 . 4_565 38.89(3) no
O1 K1 K1 4_565 4_565 39.33(3) no
N5 K1 K1 2_646 4_565 100.12(3) no
O5 K1 K1 2_646 4_565 76.76(2) no
N1 K1 K1 . 4_565 81.44(2) no
C22 K1 K1 . 4_565 59.13(3) no
N6 K1 K1 . 4_565 116.03(3) no
K1 K1 K1 4_566 4_565 173.15(2) no
C2 N1 C6 . . 118.23(14) no
C2 N1 K1 . . 116.96(10) no
C6 N1 K1 . . 89.27(10) no
N2 C2 N1 . . 118.15(15) no
N2 C2 N3 . . 117.40(14) no
N1 C2 N3 . . 124.44(15) no
C2 N2 C21 . . 121.47(13) no
C2 N2 H2 . . 119.3 no
C21 N2 H2 . . 119.3 no
N2 C21 C22 . . 116.06(14) no
N2 C21 H21A . . 108.3 no
C22 C21 H21A . . 108.3 no
N2 C21 H21B . . 108.3 no
C22 C21 H21B . . 108.3 no
H21A C21 H21B . . 107.4 no
O21 C22 O22 . . 125.57(16) no
O21 C22 C21 . . 119.71(15) no
O22 C22 C21 . . 114.70(15) no
O21 C22 K1 . . 51.06(8) no
O22 C22 K1 . . 101.46(10) no
C21 C22 K1 . . 120.58(10) no
C22 O21 K1 . 4_565 148.09(11) no
C22 O21 K1 . . 108.45(10) no
K1 O21 K1 4_565 . 101.68(4) no
N3 C3 H3A . . 109.5 no
N3 C3 H3B . . 109.5 no
H3A C3 H3B . . 109.5 no
N3 C3 H3C . . 109.5 no
H3A C3 H3C . . 109.5 no
H3B C3 H3C . . 109.5 no
C2 N3 C4 . . 121.38(13) no
C2 N3 C3 . . 120.11(14) no
C4 N3 C3 . . 118.42(14) no
O4 C4 N3 . . 119.85(15) no
O4 C4 C5 . . 124.83(16) no
N3 C4 C5 . . 115.32(14) no
C4 O4 K1 . 3_666 167.28(12) no
N5 C5 C6 . . 126.76(15) no
N5 C5 C4 . . 114.61(15) no
C6 C5 C4 . . 118.63(15) no
O5 N5 C5 . . 117.89(15) no
O5 N5 K1 . 2_656 82.93(9) no
C5 N5 K1 . 2_656 155.18(12) no
N5 O5 K1 . 2_656 72.85(9) no
N6 C6 N1 . . 117.65(16) no
N6 C6 C5 . . 120.39(15) no
N1 C6 C5 . . 121.96(15) no
C6 N6 K1 . . 85.15(10) no
C6 N6 H6A . . 120.0 no
K1 N6 H6A . . 62.4 no
C6 N6 H6B . . 120.0 no
K1 N6 H6B . . 123.2 no
H6A N6 H6B . . 120.0 no
K1 O1 K1 . 4_566 100.53(4) no
K1 O1 H11 . . 117.5(11) no
K1 O1 H11 4_566 . 134.4(12) no
K1 O1 H12 . . 111.2(11) no
K1 O1 H12 4_566 . 78.2(11) no
H11 O1 H12 . . 107.5(7) no

loop_
_geom_bond_atom_site_label_1
_geom_bond_atom_site_label_2
_geom_bond_site_symmetry_2
_geom_bond_distance
_geom_bond_publ_flag
K1 O21 4_566 2.7476(12) no
K1 O4 3_666 2.7616(13) no
K1 O1 . 2.7624(13) no
K1 O21 . 2.7794(12) no
K1 O1 4_565 2.8106(13) no
K1 N5 2_646 3.0157(15) no
K1 O5 2_646 3.1320(13) no
N1 C2 . 1.331(2) no
N1 C6 . 1.342(2) no
C2 N2 . 1.329(2) no
C2 N3 . 1.375(2) no
N2 C21 . 1.452(2) no
N2 H2 . .8800 no
C21 C22 . 1.524(2) no
C21 H21A . .9900 no
C21 H21B . .9900 no
C22 O21 . 1.251(2) no
C22 O22 . 1.260(2) no
O21 K1 4_565 2.7476(12) no
C3 N3 . 1.466(2) no
C3 H3A . .9800 no
C3 H3B . .9800 no
C3 H3C . .9800 no
N3 C4 . 1.398(2) no
C4 O4 . 1.223(2) no
C4 C5 . 1.453(2) no
O4 K1 3_666 2.7616(13) no
C5 N5 . 1.336(2) no
C5 C6 . 1.447(2) no
N5 O5 . 1.2946(19) no
N5 K1 2_656 3.0157(15) no
O5 K1 2_656 3.1320(13) no
C6 N6 . 1.314(2) no
N6 H6A . .8800 no
N6 H6B . .8800 no
O1 K1 4_566 2.8106(13) no
O1 H11 . .959(7) no
O1 H12 . .958(13) no

loop_
_geom_hbond_atom_site_label_D
_geom_hbond_atom_site_label_H
_geom_hbond_atom_site_label_A
_geom_hbond_site_symmetry_A
_geom_hbond_distance_DH
_geom_hbond_distance_HA
_geom_hbond_distance_DA
_geom_hbond_angle_DHA
_geom_hbond_publ_flag
N2 H2 O22 4_565 .88 2.03 2.796(2) 144 n
N6 H6A O21 4_566 .88 2.02 2.872(2) 162 n
N6 H6B O5 . .88 1.95 2.605(2) 130 n
O1 H11 O22 4_666 .959(7) 1.796(7) 2.754(2) 177.0(16) n
O1 H12 O5 3_667 .958(13) 1.829(14) 2.761(2) 163.7(14) n

loop_
_geom_torsion_atom_site_label_1
_geom_torsion_atom_site_label_2
_geom_torsion_atom_site_label_3
_geom_torsion_atom_site_label_4
_geom_torsion_site_symmetry_1
_geom_torsion_site_symmetry_4
_geom_torsion
_geom_torsion_publ_flag
O21 K1 N1 C2 4_566 . -156.46(12) no
O4 K1 N1 C2 3_666 . 70.52(12) no
O1 K1 N1 C2 . . 138.96(11) no
O21 K1 N1 C2 . . -41.03(11) no
O1 K1 N1 C2 4_565 . 8.66(13) no
N5 K1 N1 C2 2_646 . -99.78(14) no
O5 K1 N1 C2 2_646 . -60.24(13) no
C22 K1 N1 C2 . . -62.53(11) no
N6 K1 N1 C2 . . 148.15(14) no
K1 K1 N1 C2 4_566 . -179.48(11) no
K1 K1 N1 C2 4_565 . -4.19(11) no
O21 K1 N1 C6 4_566 . 81.93(10) no
O4 K1 N1 C6 3_666 . -51.09(9) no
O1 K1 N1 C6 . . 17.35(10) no
O21 K1 N1 C6 . . -162.64(10) no
O1 K1 N1 C6 4_565 . -112.95(10) no
N5 K1 N1 C6 2_646 . 138.61(11) no
O5 K1 N1 C6 2_646 . 178.15(9) no
C22 K1 N1 C6 . . 175.85(11) no
N6 K1 N1 C6 . . 26.54(9) no
K1 K1 N1 C6 4_566 . 58.90(9) no
K1 K1 N1 C6 4_565 . -125.80(9) no
C6 N1 C2 N2 . . -179.94(15) no
K1 N1 C2 N2 . . 75.19(17) no
C6 N1 C2 N3 . . -1.4(2) no
K1 N1 C2 N3 . . -106.31(15) no
N1 C2 N2 C21 . . 4.8(2) no
N3 C2 N2 C21 . . -173.85(14) no
C2 N2 C21 C22 . . -76.0(2) no
N2 C21 C22 O21 . . -10.0(2) no
N2 C21 C22 O22 . . 171.48(14) no
N2 C21 C22 K1 . . 49.76(18) no
O21 K1 C22 O21 4_566 . -178.59(10) no
O4 K1 C22 O21 3_666 . 60.86(12) no
O1 K1 C22 O21 . . 165.35(11) no
O1 K1 C22 O21 4_565 . -14.80(11) no
N5 K1 C22 O21 2_646 . -86.42(11) no
O5 K1 C22 O21 2_646 . -69.50(11) no
N1 K1 C22 O21 . . 109.06(12) no
N6 K1 C22 O21 . . 127.89(11) no
K1 K1 C22 O21 4_566 . -164.38(10) no
K1 K1 C22 O21 4_565 . 7.78(10) no
O21 K1 C22 O22 4_566 . -51.77(10) no
O4 K1 C22 O22 3_666 . -172.32(10) no
O1 K1 C22 O22 . . -67.83(15) no
O21 K1 C22 O22 . . 126.82(17) no
O1 K1 C22 O22 4_565 . 112.02(10) no
N5 K1 C22 O22 2_646 . 40.41(11) no
O5 K1 C22 O22 2_646 . 57.32(10) no
N1 K1 C22 O22 . . -124.12(12) no
N6 K1 C22 O22 . . -105.29(10) no
K1 K1 C22 O22 4_566 . -37.56(11) no
K1 K1 C22 O22 4_565 . 134.60(11) no
O21 K1 C22 C21 4_566 . 76.19(12) no
O4 K1 C22 C21 3_666 . -44.36(13) no
O1 K1 C22 C21 . . 60.13(17) no
O21 K1 C22 C21 . . -105.22(17) no
O1 K1 C22 C21 4_565 . -120.02(12) no
N5 K1 C22 C21 2_646 . 168.36(12) no
O5 K1 C22 C21 2_646 . -174.73(12) no
N1 K1 C22 C21 . . 3.84(11) no
N6 K1 C22 C21 . . 22.67(12) no
K1 K1 C22 C21 4_566 . 90.40(12) no
K1 K1 C22 C21 4_565 . -97.44(12) no
O22 C22 O21 K1 . 4_565 125.35(19) no
C21 C22 O21 K1 . 4_565 -53.0(3) no
K1 C22 O21 K1 . 4_565 -159.9(2) no
O22 C22 O21 K1 . . -74.70(18) no
C21 C22 O21 K1 . . 106.98(14) no
O21 K1 O21 C22 4_566 . 1.44(10) no
O4 K1 O21 C22 3_666 . -124.15(11) no
O1 K1 O21 C22 4_565 . 164.45(12) no
N5 K1 O21 C22 2_646 . 97.91(11) no
O5 K1 O21 C22 2_646 . 107.77(11) no
N1 K1 O21 C22 . . -60.13(11) no
N6 K1 O21 C22 . . -54.17(11) no
K1 K1 O21 C22 4_566 . 20.99(13) no
K1 K1 O21 C22 4_565 . -169.33(13) no
O21 K1 O21 K1 4_566 4_565 170.77(5) no
O4 K1 O21 K1 3_666 4_565 45.18(5) no
O1 K1 O21 K1 4_565 4_565 -26.22(4) no
N5 K1 O21 K1 2_646 4_565 -92.75(4) no
O5 K1 O21 K1 2_646 4_565 -82.90(4) no
N1 K1 O21 K1 . 4_565 109.21(5) no
C22 K1 O21 K1 . 4_565 169.33(13) no
N6 K1 O21 K1 . 4_565 115.16(4) no
K1 K1 O21 K1 4_566 4_565 -169.67(3) no
N2 C2 N3 C4 . . 178.58(15) no
N1 C2 N3 C4 . . .1(2) no
N2 C2 N3 C3 . . 2.1(2) no
N1 C2 N3 C3 . . -176.42(16) no
C2 N3 C4 O4 . . 179.74(15) no
C3 N3 C4 O4 . . -3.7(2) no
C2 N3 C4 C5 . . .1(2) no
C3 N3 C4 C5 . . 176.64(14) no
N3 C4 O4 K1 . 3_666 -146.9(4) no
C5 C4 O4 K1 . 3_666 32.8(6) no
O4 C4 C5 N5 . . 1.4(3) no
N3 C4 C5 N5 . . -178.92(15) no
O4 C4 C5 C6 . . -178.60(16) no
N3 C4 C5 C6 . . 1.0(2) no
C6 C5 N5 O5 . . 2.9(3) no
C4 C5 N5 O5 . . -177.18(14) no
C6 C5 N5 K1 . 2_656 -141.5(2) no
C4 C5 N5 K1 . 2_656 38.5(3) no
C5 N5 O5 K1 . 2_656 -165.73(15) no
C2 N1 C6 N6 . . -177.01(15) no
K1 N1 C6 N6 . . -56.49(14) no
C2 N1 C6 C5 . . 2.6(2) no
K1 N1 C6 C5 . . 123.12(15) no
N5 C5 C6 N6 . . -2.9(3) no
C4 C5 C6 N6 . . 177.14(15) no
N5 C5 C6 N1 . . 177.47(16) no
C4 C5 C6 N1 . . -2.5(2) no
N1 C6 N6 K1 . . 54.16(14) no
C5 C6 N6 K1 . . -125.46(14) no
O21 K1 N6 C6 4_566 . -132.66(11) no
O4 K1 N6 C6 3_666 . 60.35(10) no
O1 K1 N6 C6 . . 143.45(11) no
O21 K1 N6 C6 . . -35.76(10) no
O1 K1 N6 C6 4_565 . 42.35(13) no
N5 K1 N6 C6 2_646 . -165.51(9) no
O5 K1 N6 C6 2_646 . -130.15(13) no
N1 K1 N6 C6 . . -27.25(9) no
C22 K1 N6 C6 . . -52.25(10) no
K1 K1 N6 C6 4_566 . -173.71(10) no
K1 K1 N6 C6 4_565 . 3.47(11) no
O21 K1 O1 K1 4_566 4_566 26.09(4) no
O4 K1 O1 K1 3_666 4_566 154.68(5) no
O1 K1 O1 K1 4_565 4_566 -137.10(5) no
N5 K1 O1 K1 2_646 4_566 -69.07(4) no
O5 K1 O1 K1 2_646 4_566 -78.20(5) no
N1 K1 O1 K1 . 4_566 89.32(4) no
C22 K1 O1 K1 . 4_566 42.73(11) no
N6 K1 O1 K1 . 4_566 83.13(4) no
K1 K1 O1 K1 4_565 4_566 -170.15(3) no
